data_2021850
loop_
_publ_author_name
'Pineda, Leslie W.'
'Arias, Mar\'ia Laura'
'Cabezas, Jorge A.'

_publ_section_title
;
 Crystal structures and biological activity of 1,1,4-triphenyl-substituted
 1,3-enyne compounds
;
_journal_coeditor_code QS3087
_journal_issue 1
_journal_name_full 'Acta Crystallographica Section C'
_journal_page_first 87
_journal_page_last 92
_journal_paper_doi 10.1107/S2053229619016127
_journal_volume 76
_journal_year 2020
_chemical_formula_iupac 'C23 H18'
_chemical_formula_moiety 'C23 H18'
_chemical_formula_sum 'C23 H18'
_chemical_formula_weight 294.37
_chemical_name_systematic
;
4-(2-Methylphenyl)-1,1-diphenylbut-1-en-3-yne
;
_space_group_crystal_system monoclinic
_space_group_IT_number 14
_space_group_name_Hall '-P 2yn'
_space_group_name_H-M_alt 'P 1 21/n 1'
_atom_sites_solution_hydrogens geom
_atom_sites_solution_primary direct
_atom_sites_solution_secondary difmap
_cell_angle_alpha 90
_cell_angle_beta 90.9350(10)
_cell_angle_gamma 90
_cell_formula_units_Z 4
_cell_length_a 14.3054(3)
_cell_length_b 5.83540(10)
_cell_length_c 19.0365(4)
_cell_measurement_reflns_used 5897
_cell_measurement_temperature 100.(2)
_cell_measurement_theta_max 68.1862
_cell_measurement_theta_min 3.8353
_cell_volume 1588.91(5)
_computing_cell_refinement
;
SAINT (Bruker, 2015)
;
_computing_data_collection
;
APEX3 (Bruker, 2015)
;
_computing_data_reduction
;
SAINT (Bruker, 2015)
;
_computing_molecular_graphics
;
shelXle (H\"ubschle <i>et al.</i>,  2011)
;
_computing_publication_material
;
SHELXL2014 (Sheldrick, 2015b) and
Mercury (Macrae <i>et al.</i>,  2008)
;
_computing_structure_refinement
;
SHELXL2014 (Sheldrick, 2015b)
;
_computing_structure_solution
;
SHELXT (Sheldrick, 2015a)
;
_diffrn_ambient_temperature 100.(2)
_diffrn_detector_area_resol_mean 10.4167
_diffrn_measured_fraction_theta_full 0.999
_diffrn_measured_fraction_theta_max 0.999
_diffrn_measurement_device_type 'Bruker D8 Venture'
_diffrn_measurement_method 'omega scans'
_diffrn_radiation_monochromator mirrors
_diffrn_radiation_type CuK\a
_diffrn_radiation_wavelength 1.54178
_diffrn_reflns_av_R_equivalents 0.0701
_diffrn_reflns_av_unetI/netI 0.0385
_diffrn_reflns_limit_h_max 17
_diffrn_reflns_limit_h_min -17
_diffrn_reflns_limit_k_max 7
_diffrn_reflns_limit_k_min -7
_diffrn_reflns_limit_l_max 21
_diffrn_reflns_limit_l_min -22
_diffrn_reflns_number 21068
_diffrn_reflns_theta_full 68.31
_diffrn_reflns_theta_max 68.31
_diffrn_reflns_theta_min 3.83
_diffrn_source 'Incoatec Microsource'
_exptl_absorpt_coefficient_mu 0.524
_exptl_absorpt_correction_T_max 0.7531
_exptl_absorpt_correction_T_min 0.6721
_exptl_absorpt_correction_type multi-scan
_exptl_absorpt_process_details
;
(SADABS; Bruker, 2015)
;
_exptl_crystal_colour 'clear light yellow'
_exptl_crystal_density_diffrn 1.231
_exptl_crystal_density_method 'not measured'
_exptl_crystal_description block
_exptl_crystal_F_000 624
_exptl_crystal_size_max 0.250
_exptl_crystal_size_mid 0.150
_exptl_crystal_size_min 0.100
_refine_diff_density_max 0.150
_refine_diff_density_min -0.267
_refine_ls_extinction_method none
_refine_ls_goodness_of_fit_ref 1.077
_refine_ls_hydrogen_treatment constr
_refine_ls_matrix_type full
_refine_ls_number_parameters 209
_refine_ls_number_reflns 2897
_refine_ls_number_restraints 0
_refine_ls_restrained_S_all 1.077
_refine_ls_R_factor_all 0.0715
_refine_ls_R_factor_gt 0.0497
_refine_ls_shift/su_max 0.000
_refine_ls_shift/su_mean 0.000
_refine_ls_structure_factor_coef Fsqd
_refine_ls_weighting_details 'w=1/[\s^2^(Fo^2^)+(0.0568P)^2^+0.3848P] where P=(Fo^2^+2Fc^2^)/3'
_refine_ls_weighting_scheme calc
_refine_ls_wR_factor_gt 0.1072
_refine_ls_wR_factor_ref 0.1163
_reflns_number_gt 2201
_reflns_number_total 2897
_reflns_threshold_expression 'I > 2\s(I)'
_cod_data_source_file qs3087sup1.cif
_cod_data_source_block JCP_06S
_cod_depositor_comments 'Adding full bibliography for 2021848--2021850.cif.'
_cod_original_sg_symbol_H-M 'P 21/n'
_cod_database_code 2021850
_cod_database_fobs_code 2021850

loop_
_space_group_symop_operation_xyz
'x, y, z'
'-x+1/2, y+1/2, -z+1/2'
'-x, -y, -z'
'x-1/2, -y-1/2, z-1/2'

loop_
_atom_site_type_symbol
_atom_site_label
_atom_site_fract_x
_atom_site_fract_y
_atom_site_fract_z
_atom_site_U_iso_or_equiv
_atom_site_adp_type
_atom_site_calc_flag
_atom_site_occupancy
C C1 0.62818(12) 0.4676(3) 0.34132(9) 0.0187(4) Uani d 1
C C2 0.52879(12) 0.5072(3) 0.32097(9) 0.0189(4) Uani d 1
C C3 0.50023(12) 0.7070(3) 0.28601(10) 0.0219(4) Uani d 1
H H3 0.5449 0.8224 0.2759 0.026 Uiso calc 1
C C4 0.40756(12) 0.7384(3) 0.26599(10) 0.0237(4) Uani d 1
H H4 0.3894 0.8738 0.2416 0.028 Uiso calc 1
C C5 0.34105(12) 0.5730(3) 0.28136(9) 0.0244(4) Uani d 1
H H5 0.2775 0.5948 0.2677 0.029 Uiso calc 1
C C6 0.36825(12) 0.3761(3) 0.31683(9) 0.0228(4) Uani d 1
H H6 0.3229 0.2633 0.3279 0.027 Uiso calc 1
C C7 0.46079(12) 0.3424(3) 0.33628(9) 0.0208(4) Uani d 1
H H7 0.4785 0.206 0.3603 0.025 Uiso calc 1
C C8 0.64544(11) 0.3118(3) 0.40258(9) 0.0185(4) Uani d 1
C C9 0.60968(12) 0.3669(3) 0.46846(9) 0.0213(4) Uani d 1
H H9 0.5777 0.5079 0.4748 0.026 Uiso calc 1
C C10 0.62064(13) 0.2171(3) 0.52448(10) 0.0243(4) Uani d 1
H H10 0.5964 0.2558 0.5691 0.029 Uiso calc 1
C C11 0.66701(13) 0.0108(3) 0.51541(10) 0.0249(4) Uani d 1
H H11 0.6744 -0.0921 0.5538 0.03 Uiso calc 1
C C12 0.70260(12) -0.0454(3) 0.45040(10) 0.0236(4) Uani d 1
H H12 0.7343 -0.1869 0.4442 0.028 Uiso calc 1
C C13 0.69196(12) 0.1047(3) 0.39437(10) 0.0216(4) Uani d 1
H H13 0.7167 0.0656 0.3499 0.026 Uiso calc 1
C C14 0.69851(12) 0.5676(3) 0.30626(9) 0.0196(4) Uani d 1
H H14 0.6826 0.6528 0.2653 0.024 Uiso calc 1
C C15 0.79494(12) 0.5547(3) 0.32617(9) 0.0200(4) Uani d 1
C C16 0.87627(12) 0.5582(3) 0.34320(9) 0.0215(4) Uani d 1
C C17 0.97189(12) 0.5445(3) 0.36746(9) 0.0206(4) Uani d 1
C C18 0.99968(12) 0.3543(3) 0.40849(9) 0.0225(4) Uani d 1
C C19 1.09221(13) 0.3434(3) 0.43234(10) 0.0268(4) Uani d 1
H H19 1.1123 0.2158 0.4597 0.032 Uiso calc 1
C C20 1.15554(13) 0.5157(3) 0.41682(10) 0.0270(4) Uani d 1
H H20 1.2181 0.5064 0.4341 0.032 Uiso calc 1
C C21 1.12775(13) 0.7009(3) 0.37624(10) 0.0261(4) Uani d 1
H H21 1.1712 0.8184 0.3656 0.031 Uiso calc 1
C C22 1.03653(12) 0.7149(3) 0.35113(10) 0.0230(4) Uani d 1
H H22 1.0179 0.841 0.3226 0.028 Uiso calc 1
C C23 0.93035(13) 0.1711(3) 0.42587(11) 0.0276(4) Uani d 1
H H23A 0.8993 0.1178 0.3826 0.041 Uiso calc 1
H H23B 0.8836 0.2333 0.4577 0.041 Uiso calc 1
H H23C 0.9628 0.0425 0.4486 0.041 Uiso calc 1

loop_
_atom_site_aniso_label
_atom_site_aniso_U_11
_atom_site_aniso_U_22
_atom_site_aniso_U_33
_atom_site_aniso_U_12
_atom_site_aniso_U_13
_atom_site_aniso_U_23
C1 0.0219(9) 0.0155(9) 0.0189(9) 0.0004(7) 0.0019(7) -0.0036(7)
C2 0.0210(9) 0.0191(9) 0.0166(9) 0.0006(7) 0.0012(7) -0.0015(7)
C3 0.0211(9) 0.0208(10) 0.0237(10) -0.0006(8) 0.0030(7) 0.0012(7)
C4 0.0245(9) 0.0238(10) 0.0229(10) 0.0057(8) 0.0021(8) 0.0038(8)
C5 0.0199(9) 0.0326(11) 0.0208(10) 0.0021(8) -0.0006(7) 0.0004(8)
C6 0.0213(9) 0.0260(10) 0.0211(10) -0.0041(8) 0.0006(7) -0.0006(8)
C7 0.0237(9) 0.0200(9) 0.0186(10) -0.0003(8) -0.0003(7) 0.0000(7)
C8 0.0140(8) 0.0187(9) 0.0227(10) -0.0021(7) -0.0008(7) 0.0003(7)
C9 0.0184(9) 0.0216(10) 0.0239(10) 0.0009(7) 0.0009(7) -0.0016(7)
C10 0.0266(10) 0.0262(10) 0.0203(10) -0.0027(8) 0.0020(7) 0.0004(8)
C11 0.0263(10) 0.0247(10) 0.0235(10) -0.0025(8) -0.0016(7) 0.0068(8)
C12 0.0225(9) 0.0186(10) 0.0298(11) -0.0004(8) 0.0011(8) 0.0017(8)
C13 0.0208(9) 0.0201(9) 0.0238(10) -0.0002(8) 0.0031(7) -0.0004(7)
C14 0.0204(9) 0.0185(9) 0.0199(10) 0.0029(7) 0.0000(7) 0.0014(7)
C15 0.0229(9) 0.0179(9) 0.0195(9) 0.0017(7) 0.0043(7) 0.0006(7)
C16 0.0243(10) 0.0195(9) 0.0209(10) 0.0004(8) 0.0049(7) -0.0004(7)
C17 0.0199(9) 0.0222(10) 0.0199(10) 0.0003(8) 0.0028(7) -0.0043(7)
C18 0.0241(9) 0.0230(10) 0.0204(10) 0.0015(8) 0.0029(7) -0.0022(8)
C19 0.0244(10) 0.0300(11) 0.0258(11) 0.0033(8) -0.0015(8) 0.0015(8)
C20 0.0190(9) 0.0345(12) 0.0275(11) 0.0009(8) -0.0019(8) -0.0024(9)
C21 0.0208(10) 0.0289(11) 0.0286(11) -0.0040(8) 0.0034(8) -0.0034(8)
C22 0.0251(10) 0.0222(10) 0.0219(10) -0.0002(8) 0.0034(8) -0.0014(8)
C23 0.0262(10) 0.0250(10) 0.0316(11) -0.0005(8) 0.0026(8) 0.0044(8)

loop_
_atom_type_symbol
_atom_type_description
_atom_type_scat_dispersion_real
_atom_type_scat_dispersion_imag
_atom_type_scat_source
C C 0.0181 0.0091 'International Tables Vol C Tables 4.2.6.8 and 6.1.1.4'
H H 0.0000 0.0000 'International Tables Vol C Tables 4.2.6.8 and 6.1.1.4'

loop_
_geom_angle_atom_site_label_1
_geom_angle_atom_site_label_2
_geom_angle_atom_site_label_3
_geom_angle
_geom_angle_publ_flag
C14 C1 C2 121.47(16) yes
C14 C1 C8 122.24(16) yes
C2 C1 C8 116.29(14) yes
C3 C2 C7 118.17(16) ?
C3 C2 C1 121.62(16) ?
C7 C2 C1 120.21(16) ?
C4 C3 C2 120.76(17) ?
C4 C3 H3 119.6 ?
C2 C3 H3 119.6 ?
C3 C4 C5 120.36(17) ?
C3 C4 H4 119.8 ?
C5 C4 H4 119.8 ?
C6 C5 C4 119.40(17) ?
C6 C5 H5 120.3 ?
C4 C5 H5 120.3 ?
C7 C6 C5 120.57(17) ?
C7 C6 H6 119.7 ?
C5 C6 H6 119.7 ?
C6 C7 C2 120.73(17) ?
C6 C7 H7 119.6 ?
C2 C7 H7 119.6 ?
C13 C8 C9 118.90(17) ?
C13 C8 C1 120.94(16) ?
C9 C8 C1 120.05(15) ?
C10 C9 C8 120.41(17) ?
C10 C9 H9 119.8 ?
C8 C9 H9 119.8 ?
C9 C10 C11 120.01(18) ?
C9 C10 H10 120.0 ?
C11 C10 H10 120.0 ?
C12 C11 C10 120.02(18) ?
C12 C11 H11 120.0 ?
C10 C11 H11 120.0 ?
C11 C12 C13 120.01(17) ?
C11 C12 H12 120.0 ?
C13 C12 H12 120.0 ?
C12 C13 C8 120.65(17) ?
C12 C13 H13 119.7 ?
C8 C13 H13 119.7 ?
C1 C14 C15 124.86(17) yes
C1 C14 H14 117.6 ?
C15 C14 H14 117.6 ?
C16 C15 C14 176.04(19) yes
C15 C16 C17 174.8(2) yes
C22 C17 C18 120.12(16) ?
C22 C17 C16 121.25(17) ?
C18 C17 C16 118.63(16) ?
C19 C18 C17 118.30(17) ?
C19 C18 C23 121.58(17) ?
C17 C18 C23 120.12(16) ?
C20 C19 C18 121.12(18) ?
C20 C19 H19 119.4 ?
C18 C19 H19 119.4 ?
C21 C20 C19 120.15(17) ?
C21 C20 H20 119.9 ?
C19 C20 H20 119.9 ?
C20 C21 C22 119.99(18) ?
C20 C21 H21 120.0 ?
C22 C21 H21 120.0 ?
C21 C22 C17 120.32(18) ?
C21 C22 H22 119.8 ?
C17 C22 H22 119.8 ?
C18 C23 H23A 109.5 ?
C18 C23 H23B 109.5 ?
H23A C23 H23B 109.5 ?
C18 C23 H23C 109.5 ?
H23A C23 H23C 109.5 ?
H23B C23 H23C 109.5 ?

loop_
_geom_bond_atom_site_label_1
_geom_bond_atom_site_label_2
_geom_bond_distance
_geom_bond_publ_flag
C1 C14 1.349(2) yes
C1 C2 1.486(2) yes
C1 C8 1.496(2) yes
C2 C3 1.400(2) ?
C2 C7 1.402(2) ?
C3 C4 1.385(2) ?
C3 H3 0.95 ?
C4 C5 1.390(3) ?
C4 H4 0.95 ?
C5 C6 1.385(3) ?
C5 H5 0.95 ?
C6 C7 1.383(2) ?
C6 H6 0.95 ?
C7 H7 0.95 ?
C8 C13 1.390(2) ?
C8 C9 1.400(2) ?
C9 C10 1.386(3) ?
C9 H9 0.95 ?
C10 C11 1.387(3) ?
C10 H10 0.95 ?
C11 C12 1.385(3) ?
C11 H11 0.95 ?
C12 C13 1.387(2) ?
C12 H12 0.95 ?
C13 H13 0.95 ?
C14 C15 1.427(2) yes
C14 H14 0.95 ?
C15 C16 1.203(3) yes
C16 C17 1.439(2) yes
C17 C22 1.396(2) ?
C17 C18 1.411(3) ?
C18 C19 1.394(3) ?
C18 C23 1.499(2) ?
C19 C20 1.389(3) ?
C19 H19 0.95 ?
C20 C21 1.383(3) ?
C20 H20 0.95 ?
C21 C22 1.385(2) ?
C21 H21 0.95 ?
C22 H22 0.95 ?
C23 H23A 0.98 ?
C23 H23B 0.98 ?
C23 H23C 0.98 ?

loop_
_geom_torsion_atom_site_label_1
_geom_torsion_atom_site_label_2
_geom_torsion_atom_site_label_3
_geom_torsion_atom_site_label_4
_geom_torsion
C14 C1 C2 C3 -25.7(3)
C8 C1 C2 C3 154.24(16)
C14 C1 C2 C7 153.97(17)
C8 C1 C2 C7 -26.1(2)
C7 C2 C3 C4 -1.2(3)
C1 C2 C3 C4 178.46(17)
C2 C3 C4 C5 1.0(3)
C3 C4 C5 C6 -0.1(3)
C4 C5 C6 C7 -0.7(3)
C5 C6 C7 C2 0.5(3)
C3 C2 C7 C6 0.5(3)
C1 C2 C7 C6 -179.20(16)
C14 C1 C8 C13 -64.2(2)
C2 C1 C8 C13 115.94(18)
C14 C1 C8 C9 119.75(19)
C2 C1 C8 C9 -60.2(2)
C13 C8 C9 C10 0.0(3)
C1 C8 C9 C10 176.20(16)
C8 C9 C10 C11 -0.2(3)
C9 C10 C11 C12 0.2(3)
C10 C11 C12 C13 0.1(3)
C11 C12 C13 C8 -0.2(3)
C9 C8 C13 C12 0.2(3)
C1 C8 C13 C12 -175.94(16)
C2 C1 C14 C15 174.16(16)
C8 C1 C14 C15 -5.7(3)
C22 C17 C18 C19 0.6(3)
C16 C17 C18 C19 -179.42(17)
C22 C17 C18 C23 -179.84(17)
C16 C17 C18 C23 0.2(3)
C17 C18 C19 C20 0.6(3)
C23 C18 C19 C20 -179.02(18)
C18 C19 C20 C21 -0.9(3)
C19 C20 C21 C22 0.2(3)
C20 C21 C22 C17 1.0(3)
C18 C17 C22 C21 -1.3(3)
C16 C17 C22 C21 178.64(17)
